data_7157722
loop_
_publ_author_name
'Xi, Zhi-Wei'
'He, Yan'
'Liu, Li-Qiu'
'Wang, Ying-Chun'

_publ_section_title
;
 Palladium-catalyzed double coupling reaction of terminal alkynes with
 isocyanides: a direct approach to symmetrical <i>N</i>-aryl
 dialkynylimines.
;
_journal_issue 40
_journal_name_full 'Organic &amp; biomolecular chemistry'
_journal_page_first 8089
_journal_page_last 8093
_journal_paper_doi 10.1039/d0ob01604g
_journal_volume 18
_journal_year 2020
_chemical_formula_moiety 'C18.5 H18 I0.5 N0.5 O, C18.5 H15.754 I0.5 N0.5 O'
_chemical_formula_sum 'C37 H34 I N O2'
_chemical_formula_weight 651.55
_space_group_crystal_system triclinic
_space_group_IT_number 2
_space_group_name_Hall '-P 1'
_space_group_name_H-M_alt 'P -1'
_atom_sites_solution_hydrogens geom
_atom_sites_solution_primary dual
_audit_creation_date 2019-09-11
_audit_creation_method
;
Olex2 1.3-alpha
(compiled 2019.08.16 svn.r3652 for OlexSys, GUI svn.r5895)
;
_audit_update_record
;
2019-10-18 deposited with the CCDC.	2020-09-29 downloaded from the CCDC.
;
_cell_angle_alpha 93.058(5)
_cell_angle_beta 90.358(4)
_cell_angle_gamma 92.480(5)
_cell_formula_units_Z 4
_cell_length_a 5.8087(3)
_cell_length_b 11.2608(7)
_cell_length_c 47.001(2)
_cell_measurement_reflns_used 2437
_cell_measurement_temperature 150.00(10)
_cell_measurement_theta_max 71.9160
_cell_measurement_theta_min 3.7490
_cell_volume 3067.0(3)
_computing_cell_refinement 'CrysAlisPro 1.171.38.43f (Rigaku OD, 2015)'
_computing_data_collection 'CrysAlisPro 1.171.38.43f (Rigaku OD, 2015)'
_computing_data_reduction 'CrysAlisPro 1.171.38.43f (Rigaku OD, 2015)'
_computing_molecular_graphics 'Olex2 1.3-alpha (Dolomanov et al., 2009)'
_computing_publication_material 'Olex2 1.3-alpha (Dolomanov et al., 2009)'
_computing_structure_refinement 'ShelXL 2018/3 (Sheldrick, 2015)'
_computing_structure_solution 'ShelXT 2018/3 (Sheldrick, 2015)'
_diffrn_ambient_environment N~2~
_diffrn_ambient_temperature 150.00(10)
_diffrn_detector 'CCD plate'
_diffrn_detector_area_resol_mean 10.5368
_diffrn_detector_type AtlasS2
_diffrn_measured_fraction_theta_full 0.999
_diffrn_measured_fraction_theta_max 0.953
_diffrn_measurement_details
;
List of Runs (angles in degrees, time in seconds):

  # Type    Start    End  Width  t~exp~   \w     \q     \k     \f   Frames
#--------------------------------------------------------------------------
  1  \w     17.00 112.00   1.00    1.00    --   40.98  57.00 -90.00   95
  2  \w    101.00 175.00   1.00    2.50    --  106.95  45.00-120.00   74
  3  \w    152.00 178.00   1.00    2.50    --  106.95 125.00 -60.00   26
  4  \w     97.00 135.00   1.00    2.50    --  106.95  45.00 -90.00   38
  5  \w    110.00 140.00   1.00    2.50    --  106.95 -77.00 -90.00   30
  6  \w     82.00 134.00   1.00    2.50    --  106.95-150.00   5.00   52
  7  \w     37.00 130.00   1.00    2.50    --  106.95 -30.00  60.00   93
  8  \w     31.00 104.00   1.00    2.50    --  106.95 -94.00   0.00   73
  9  \w     37.00  64.00   1.00    2.50    --  106.95-125.00  90.00   27
 10  \w     35.00 132.00   1.00    2.50    --  106.95 -77.00  60.00   97
 11  \w     25.00 158.00   1.00    2.50    --  106.95 -15.00-120.00  133
 12  \w     36.00 136.00   1.00    2.50    --  106.95 -61.00-180.00  100
 13  \w      2.00  82.00   1.00    1.00    --   40.98 -99.00-180.00   80
 14  \w    -64.00  14.00   1.00    1.00    --  -40.98  37.00  90.00   78
 15  \w    -64.00  14.00   1.00    1.00    --  -40.98  37.00  30.00   78
 16  \w    -70.00 -14.00   1.00    4.00    --  -40.98 150.00  51.00   56
 17  \w    108.00 133.00   1.00    5.00    --  106.95 -45.00-180.00   25
;
_diffrn_measurement_device 'four-circle diffractometer'
_diffrn_measurement_device_type 'SuperNova, Dual, Cu at zero, AtlasS2'
_diffrn_measurement_method '\w scans'
_diffrn_orient_matrix_type 'CrysAlisPro convention (1999,Acta A55,543-557)'
_diffrn_orient_matrix_UB_11 0.0381971000
_diffrn_orient_matrix_UB_12 0.0569673000
_diffrn_orient_matrix_UB_13 -0.0287728000
_diffrn_orient_matrix_UB_21 -0.0248681000
_diffrn_orient_matrix_UB_22 -0.1239490000
_diffrn_orient_matrix_UB_23 -0.0155131000
_diffrn_orient_matrix_UB_31 -0.2615319000
_diffrn_orient_matrix_UB_32 0.0140273000
_diffrn_orient_matrix_UB_33 -0.0030131000
_diffrn_radiation_monochromator mirror
_diffrn_radiation_probe x-ray
_diffrn_radiation_type 'Cu K\a'
_diffrn_radiation_wavelength 1.54184
_diffrn_reflns_av_R_equivalents 0.0960
_diffrn_reflns_av_unetI/netI 0.1392
_diffrn_reflns_Laue_measured_fraction_full 0.999
_diffrn_reflns_Laue_measured_fraction_max 0.953
_diffrn_reflns_limit_h_max 4
_diffrn_reflns_limit_h_min -7
_diffrn_reflns_limit_k_max 13
_diffrn_reflns_limit_k_min -13
_diffrn_reflns_limit_l_max 53
_diffrn_reflns_limit_l_min -58
_diffrn_reflns_number 21375
_diffrn_reflns_point_group_measured_fraction_full 0.999
_diffrn_reflns_point_group_measured_fraction_max 0.953
_diffrn_reflns_theta_full 67.684
_diffrn_reflns_theta_max 73.964
_diffrn_reflns_theta_min 1.883
_diffrn_source 'micro-focus sealed X-ray tube'
_diffrn_source_type 'SuperNova (Cu) X-ray Source'
_exptl_absorpt_coefficient_mu 8.455
_exptl_absorpt_correction_T_max 1.00000
_exptl_absorpt_correction_T_min 0.49948
_exptl_absorpt_correction_type multi-scan
_exptl_absorpt_process_details
;
CrysAlisPro 1.171.38.43f (Rigaku Oxford Diffraction, 2015)
Empirical absorption correction using spherical harmonics,
 implemented in SCALE3 ABSPACK scaling algorithm.
;
_exptl_crystal_colour colourless
_exptl_crystal_colour_primary colourless
_exptl_crystal_density_diffrn 1.411
_exptl_crystal_description block
_exptl_crystal_F_000 1328
_exptl_crystal_size_max 0.12
_exptl_crystal_size_mid 0.11
_exptl_crystal_size_min 0.1
_refine_diff_density_max 1.711
_refine_diff_density_min -1.801
_refine_diff_density_rms 0.155
_refine_ls_extinction_method none
_refine_ls_goodness_of_fit_ref 1.086
_refine_ls_hydrogen_treatment constr
_refine_ls_matrix_type full
_refine_ls_number_parameters 808
_refine_ls_number_reflns 11868
_refine_ls_number_restraints 46
_refine_ls_restrained_S_all 1.086
_refine_ls_R_factor_all 0.1386
_refine_ls_R_factor_gt 0.0949
_refine_ls_shift/su_max 0.004
_refine_ls_shift/su_mean 0.002
_refine_ls_structure_factor_coef Fsqd
_refine_ls_weighting_details 'w=1/[\s^2^(Fo^2^)+(0.0800P)^2^+10.2645P] where P=(Fo^2^+2Fc^2^)/3'
_refine_ls_weighting_scheme calc
_refine_ls_wR_factor_gt 0.2192
_refine_ls_wR_factor_ref 0.2505
_reflns_Friedel_coverage 0.000
_reflns_number_gt 7461
_reflns_number_total 11868
_reflns_threshold_expression 'I > 2\s(I)'
_cod_data_source_file d0ob01604g2.cif
_cod_data_source_block 2w-36
_cod_depositor_comments 'Adding full bibliography for 7157722--7157724.cif.'
_cod_database_code 7157722
_shelx_shelxl_version_number 2018/3
_shelx_space_group_comment
;
The symmetry employed for this shelxl refinement is uniquely defined
by the following loop, which should always be used as a source of
symmetry information in preference to the above space-group names.
They are only intended as comments.
;
_shelx_estimated_absorpt_t_max 0.485
_shelx_estimated_absorpt_t_min 0.430
_reflns_odcompleteness_completeness 99.97
_reflns_odcompleteness_iscentric 1
_reflns_odcompleteness_theta 66.97
_olex2_refinement_description
;
1. Fixed Uiso
 At 1.2 times of:
  All C(H) groups, {H21B,H21A,H21C} of C21B, All C(H,H) groups
 At 1.5 times of:
  {H22A,H22B,H22C} of C22B, {H36A,H36B,H36C} of C36, {H01A,H01B,H01C} of C01Z,
   {H32A,H32B,H32C} of C32B
2. Rigid bond restraints
 C31B, C32B
 with sigma for 1-2 distances of 0.01 and sigma for 1-3 distances of 0.01
 C17B, C40
 with sigma for 1-2 distances of 0.01 and sigma for 1-3 distances of 0.01
 C21B, C22B, C37
 with sigma for 1-2 distances of 0.01 and sigma for 1-3 distances of 0.01
3. Uiso/Uaniso restraints and constraints
C31B \\sim C32B: within 2A with sigma of 0.002 and sigma for terminal atoms of
0.004 within 2A
C17B \\sim C40: within 2A with sigma of 0.002 and sigma for terminal atoms of
0.004 within 2A
C21B \\sim C22B \\sim C37: within 2A with sigma of 0.002 and sigma for terminal
atoms of 0.004 within 2A
Uanis(C4B) \\sim Ueq, Uanis(C29B) \\sim Ueq: with sigma of 0.002 and sigma for
terminal atoms of 0.004
4. Others
 Sof(H20A)=Sof(C6A)=Sof(H6A)=1-FVAR(1)
 Sof(H20B)=Sof(C19B)=Sof(H19B)=FVAR(1)
 Sof(H21A)=Sof(H21C)=Sof(C22B)=Sof(H22A)=Sof(H22B)=Sof(H22C)=1-FVAR(2)
 Sof(H21B)=Sof(C37)=Sof(H37A)=Sof(H37B)=FVAR(2)
 Sof(H15A)=Sof(C1A)=Sof(H1A)=1-FVAR(3)
 Sof(C39)=FVAR(3)
 Sof(H17B)=Sof(C10A)=1-FVAR(4)
 Sof(C40)=FVAR(4)
 Sof(C0)=Sof(H0)=1-FVAR(5)
 Sof(H15B)=Sof(C026)=Sof(H026)=FVAR(5)
 Sof(C41)=1-FVAR(6)
 Sof(C16B)=FVAR(6)
 Sof(C8A)=Sof(H8AA)=Sof(H8AB)=1-FVAR(7)
 Sof(C18B)=Sof(H18A)=Sof(H18B)=FVAR(7)
5.a Ternary CH refined with riding coordinates:
 C15B(H15B), C15B(H15A), C17B(H17B), C026(H026), C1A(H1A), C0(H0)
5.b Secondary CH2 refined with riding coordinates:
 C20(H20C,H20D), C21(H21D,H21E), C28B(H28A,H28B), C22(H22D,H22E), C29B(H29A,
 H29B), C32(H32D,H32E), C30B(H30A,H30B), C23(H23A,H23B), C34(H34A,H34B),
 C33(H33A,H33B), C35(H35A,H35B), C31B(H31A,H31B), C21B(H21A,H21C), C18B(H18A,
 H18B), C8A(H8AA,H8AB)
5.c Aromatic/amide H refined with riding coordinates:
 C15(H15), C19(H19), C18(H18), C24B(H24B), C25B(H25B), C13(H13), C16(H16),
 C26B(H26B), C27B(H27B), C9B(H9B), C12(H12), C7(H7), C10(H10), C6(H6),
 C10B(H10B), C30(H30), C12B(H12B), C6B(H6B), C7B(H7B), C11B(H11B), C31(H31),
 C28(H28), C11(H11), C27(H27), C20B(H20B), C20B(H20A), C21B(H21B), C19B(H19B),
 C6A(H6A)
5.d X=CH2 refined with riding coordinates:
 C37(H37A,H37B)
5.e Idealised Me refined as rotating group:
 C01Z(H01A,H01B,H01C), C36(H36A,H36B,H36C), C32B(H32A,H32B,H32C), C22B(H22A,
 H22B,H22C)
;
_olex2_submission_special_instructions 'No special instructions were received'
_oxdiff_exptl_absorpt_empirical_details
;
Empirical correction (ABSPACK) includes:
- Absorption correction using spherical harmonics
- Frame scaling
;
_oxdiff_exptl_absorpt_empirical_full_max 1.732
_oxdiff_exptl_absorpt_empirical_full_min 0.606

loop_
_space_group_symop_operation_xyz
'x, y, z'
'-x, -y, -z'

loop_
_atom_site_label
_atom_site_type_symbol
_atom_site_fract_x
_atom_site_fract_y
_atom_site_fract_z
_atom_site_U_iso_or_equiv
_atom_site_adp_type
_atom_site_occupancy
_atom_site_site_symmetry_order
_atom_site_calc_flag
_atom_site_refinement_flags_posn
_atom_site_refinement_flags_adp
_atom_site_refinement_flags_occupancy
_atom_site_disorder_assembly
_atom_site_disorder_group
I1 I 0.61189(13) 0.59884(6) 0.33019(2) 0.0412(2) Uani 1 1 d . . . . .
I002 I 0.12081(14) 0.51948(6) 0.16679(2) 0.0457(2) Uani 1 1 d . . . . .
O1 O 0.8376(13) 0.7065(6) 0.20691(15) 0.0397(16) Uani 1 1 d . . . . .
O004 O 0.3005(13) 0.4147(6) 0.29121(15) 0.0399(17) Uani 1 1 d . . . . .
O2 O 0.2053(17) 0.3590(8) 0.49281(19) 0.061(2) Uani 1 1 d . . . . .
N1 N 1.1263(16) 0.7818(8) 0.38377(18) 0.039(2) Uani 1 1 d . . . . .
C15 C 0.7532(17) 0.8051(8) 0.2820(2) 0.033(2) Uani 1 1 d . . . . .
H15 H 0.646796 0.843903 0.293433 0.039 Uiso 1 1 calc R U . . .
C9 C 1.3184(18) 0.9516(8) 0.3215(2) 0.036(2) Uani 1 1 d . . . . .
C19 C 1.1044(18) 0.7052(8) 0.2765(2) 0.033(2) Uani 1 1 d . . . . .
H19 H 1.236647 0.675965 0.284289 0.039 Uiso 1 1 calc R U . . .
C18 C 1.0629(18) 0.6852(8) 0.2474(2) 0.035(2) Uani 1 1 d . . . . .
H18 H 1.168009 0.645398 0.236003 0.042 Uiso 1 1 calc R U . . .
C14 C 0.9575(17) 0.7665(8) 0.2941(2) 0.031(2) Uani 1 1 d . . . . .
C17 C 0.8600(18) 0.7260(8) 0.2355(2) 0.033(2) Uani 1 1 d . . . . .
N00D N 0.5705(19) 0.3083(10) 0.1147(2) 0.054(3) Uani 1 1 d . . . . .
C24B C 0.5850(18) 0.4182(8) 0.2226(2) 0.034(2) Uani 1 1 d . . . . .
H24B H 0.723598 0.447281 0.215346 0.041 Uiso 1 1 calc R U . . .
C25B C 0.5361(19) 0.4403(8) 0.2515(2) 0.036(2) Uani 1 1 d . . . . .
H25B H 0.640993 0.484729 0.263250 0.043 Uiso 1 1 calc R U . . .
C00G C 0.3311(18) 0.3958(8) 0.2627(2) 0.031(2) Uani 1 1 d . . . . .
C13 C 1.2507(19) 0.9937(9) 0.2951(2) 0.039(2) Uani 1 1 d . . . . .
H13 H 1.116311 0.960908 0.286447 0.047 Uiso 1 1 calc R U . . .
C4 C 1.1859(19) 0.8618(8) 0.3370(2) 0.035(2) Uani 1 1 d . . . . .
C5 C 1.250(2) 0.8487(9) 0.3658(2) 0.041(2) Uani 1 1 d . . . . .
C16 C 0.7100(19) 0.7852(8) 0.2528(2) 0.037(2) Uani 1 1 d . . . . .
H16 H 0.576251 0.812904 0.245029 0.045 Uiso 1 1 calc R U . . .
C23B C 0.4287(17) 0.3532(8) 0.2045(2) 0.031(2) Uani 1 1 d . . . . .
C20 C 0.6470(18) 0.7580(9) 0.1934(2) 0.036(2) Uani 1 1 d . . . . .
H20C H 0.642351 0.841746 0.199273 0.044 Uiso 1 1 calc R U . . .
H20D H 0.503786 0.718624 0.198944 0.044 Uiso 1 1 calc R U . . .
O00N O -0.341(2) 0.7247(11) 0.0080(2) 0.084(3) Uani 1 1 d . . . . .
C3 C 1.0056(17) 0.7830(9) 0.3252(2) 0.033(2) Uani 1 1 d . . . . .
C3B C 0.474(2) 0.3294(9) 0.1736(2) 0.039(2) Uani 1 1 d . . . . .
C29 C 0.337(2) 0.4166(11) 0.4736(2) 0.053(3) Uani 1 1 d . . . . .
C21 C 0.673(2) 0.7443(10) 0.1615(2) 0.048(3) Uani 1 1 d . . . . .
H21D H 0.828966 0.769773 0.156594 0.057 Uiso 1 1 calc R U . . .
H21E H 0.651377 0.660787 0.155532 0.057 Uiso 1 1 calc R U . . .
C00S C 0.7563(18) 0.1628(8) 0.1801(2) 0.037(2) Uani 1 1 d . . . . .
C24 C 0.807(2) 0.6546(11) 0.3933(2) 0.046(3) Uani 1 1 d . . . . .
C26B C 0.1717(19) 0.3345(8) 0.2446(2) 0.036(2) Uani 1 1 d . . . . .
H26B H 0.031689 0.306183 0.251608 0.044 Uiso 1 1 calc R U . . .
C1 C 0.9430(19) 0.7193(10) 0.3734(2) 0.041(2) Uani 1 1 d . . . . .
C2 C 0.8835(19) 0.7161(8) 0.3441(2) 0.036(2) Uani 1 1 d . . . . .
C4B C 0.6320(18) 0.2404(8) 0.1635(2) 0.031(2) Uani 1 1 d . U . . .
C27B C 0.2218(19) 0.3157(8) 0.2160(2) 0.038(2) Uani 1 1 d . . . . .
H27B H 0.111730 0.276235 0.204085 0.046 Uiso 1 1 calc R U . . .
C1B C 0.3601(19) 0.3916(9) 0.1538(2) 0.038(2) Uani 1 1 d . . . . .
C9B C 0.701(2) 0.1369(9) 0.2082(2) 0.043(3) Uani 1 1 d . . . . .
H9B H 0.574693 0.171948 0.216744 0.052 Uiso 1 1 calc R U . . .
C8 C 1.520(2) 1.0072(10) 0.3343(2) 0.043(3) Uani 1 1 d . . . . .
C12 C 1.372(2) 1.0800(10) 0.2815(3) 0.046(3) Uani 1 1 d . . . . .
H12 H 1.319708 1.105320 0.264225 0.055 Uiso 1 1 calc R U . . .
C7 C 1.588(2) 0.9785(10) 0.3623(2) 0.048(3) Uani 1 1 d . . . . .
H7 H 1.726127 1.010305 0.370000 0.057 Uiso 1 1 calc R U . . .
C25 C 0.698(2) 0.6064(11) 0.4115(2) 0.049(3) Uani 1 1 d . . . . .
C2B C 0.402(2) 0.3753(11) 0.1245(2) 0.050(3) Uani 1 1 d . . . . .
C28B C 0.0827(19) 0.3691(9) 0.3027(2) 0.039(2) Uani 1 1 d . . . . .
H28A H 0.061762 0.284455 0.297970 0.047 Uiso 1 1 calc R U . . .
H28B H -0.045123 0.409063 0.294643 0.047 Uiso 1 1 calc R U . . .
C10 C 1.647(2) 1.0916(9) 0.3196(3) 0.043(3) Uani 1 1 d . . . . .
H10 H 1.784544 1.123239 0.327517 0.051 Uiso 1 1 calc R U . . .
C22 C 0.506(2) 0.8145(13) 0.1456(2) 0.052(3) Uani 1 1 d . . . . .
H22D H 0.535526 0.898490 0.150691 0.063 Uiso 1 1 calc R U . . .
H22E H 0.351154 0.793159 0.151676 0.063 Uiso 1 1 calc R U . . .
C6 C 1.454(2) 0.9064(10) 0.3777(2) 0.043(3) Uani 1 1 d . . . . .
H6 H 1.495933 0.893766 0.396369 0.052 Uiso 1 1 calc R U . . .
C5B C 0.687(2) 0.2453(10) 0.1337(2) 0.048(3) Uani 1 1 d . . . . .
C10B C 0.828(2) 0.0608(9) 0.2236(3) 0.049(3) Uani 1 1 d . . . . .
H10B H 0.785875 0.044491 0.242050 0.059 Uiso 1 1 calc R U . . .
C8B C 0.945(2) 0.1017(11) 0.1681(3) 0.052(3) Uani 1 1 d . . . . .
C29B C 0.0903(18) 0.3923(8) 0.3350(2) 0.032(2) Uani 1 1 d . U . . .
H29A H 0.139592 0.474583 0.339509 0.038 Uiso 1 1 calc R U . . .
H29B H -0.063089 0.379511 0.342600 0.038 Uiso 1 1 calc R U . . .
C32 C 0.289(3) 0.2507(12) 0.5025(3) 0.062(4) Uani 1 1 d . . . . .
H32D H 0.436638 0.266093 0.512150 0.075 Uiso 1 1 calc R U . . .
H32E H 0.310267 0.194438 0.486514 0.075 Uiso 1 1 calc R U . . .
C30 C 0.242(2) 0.5174(12) 0.4626(3) 0.059(3) Uani 1 1 d . . . . .
H30 H 0.099773 0.542541 0.468857 0.071 Uiso 1 1 calc R U . . .
C12B C 1.071(2) 0.0253(11) 0.1843(3) 0.055(3) Uani 1 1 d . . . . .
H12B H 1.193015 -0.014352 0.175996 0.066 Uiso 1 1 calc R U . . .
C30B C 0.254(2) 0.3113(9) 0.3489(3) 0.050(3) Uani 1 1 d . . . . .
H30A H 0.410063 0.330579 0.342991 0.060 Uiso 1 1 calc R U . . .
H30B H 0.215512 0.229325 0.342553 0.060 Uiso 1 1 calc R U . . .
C6B C 0.875(2) 0.1837(12) 0.1221(3) 0.056(3) Uani 1 1 d . . . . .
H6B H 0.911828 0.188814 0.102914 0.068 Uiso 1 1 calc R U . . .
C7B C 1.003(2) 0.1165(13) 0.1393(3) 0.057(3) Uani 1 1 d . . . . .
H7B H 1.131778 0.079714 0.131761 0.068 Uiso 1 1 calc R U . . .
C13B C 0.273(3) 0.4327(12) 0.1035(3) 0.057(3) Uani 1 1 d . . . . .
C11B C 1.018(2) 0.0089(10) 0.2114(3) 0.052(3) Uani 1 1 d . . . . .
H11B H 1.109934 -0.037754 0.222159 0.062 Uiso 1 1 calc R U . . .
C31 C 0.362(3) 0.5788(12) 0.4423(3) 0.057(3) Uani 1 1 d . . . . .
H31 H 0.299412 0.645259 0.434865 0.069 Uiso 1 1 calc R U . . .
C28 C 0.548(2) 0.3834(14) 0.4649(3) 0.061(3) Uani 1 1 d . . . . .
H28 H 0.614320 0.318944 0.472871 0.074 Uiso 1 1 calc R U . . .
C26 C 0.578(2) 0.5421(12) 0.4326(2) 0.050(3) Uani 1 1 d . . . . .
C14B C 0.160(3) 0.4794(13) 0.0856(3) 0.064(4) Uani 1 1 d . . . . .
C11 C 1.576(2) 1.1302(11) 0.2937(3) 0.054(3) Uani 1 1 d . . . . .
H11 H 1.662337 1.188242 0.284578 0.065 Uiso 1 1 calc R U . . .
C15B C 0.024(3) 0.5388(14) 0.0662(3) 0.066(4) Uani 1 1 d . . . . .
H15B H -0.053025 0.482378 0.052308 0.080 Uiso 0.48(3) 1 calc R U P A 1
H15A H 0.069978 0.623724 0.066998 0.080 Uiso 0.49(4) 1 calc R U P A 2
C27 C 0.668(2) 0.4444(14) 0.4443(3) 0.060(3) Uani 1 1 d . . . . .
H27 H 0.810409 0.418822 0.438211 0.072 Uiso 1 1 calc R U . . .
C23 C 0.518(3) 0.7955(16) 0.1138(3) 0.072(4) Uani 1 1 d . . . . .
H23A H 0.478160 0.712635 0.108509 0.086 Uiso 1 1 calc R U . . .
H23B H 0.675222 0.811997 0.107751 0.086 Uiso 1 1 calc R U . . .
C34 C 0.191(3) 0.0807(13) 0.5333(3) 0.075(5) Uani 1 1 d . . . . .
H34A H 0.210732 0.026334 0.516897 0.090 Uiso 1 1 calc R U . . .
H34B H 0.339283 0.093449 0.542755 0.090 Uiso 1 1 calc R U . . .
C33 C 0.116(3) 0.2003(13) 0.5227(3) 0.070(4) Uani 1 1 d . . . . .
H33A H -0.032314 0.188823 0.513216 0.084 Uiso 1 1 calc R U . . .
H33B H 0.099432 0.256272 0.538929 0.084 Uiso 1 1 calc R U . . .
C35 C 0.027(4) 0.0226(14) 0.5534(4) 0.094(6) Uani 1 1 d . . . . .
H35A H 0.008618 0.076292 0.569942 0.113 Uiso 1 1 calc R U . . .
H35B H -0.122349 0.010661 0.544043 0.113 Uiso 1 1 calc R U . . .
C17B C -0.232(3) 0.6587(15) 0.0269(4) 0.074(4) Uani 1 1 d . U . . .
H17B H -0.113554 0.711262 0.036619 0.088 Uiso 0.47(3) 1 calc R U P B 2
C31B C 0.240(5) 0.3246(16) 0.3824(4) 0.119(6) Uani 1 1 d . U . . .
H31A H 0.278300 0.406671 0.388547 0.143 Uiso 1 1 calc R U . . .
H31B H 0.082058 0.306740 0.388082 0.143 Uiso 1 1 calc R U . . .
C01Z C 0.355(3) 0.8755(18) 0.0979(3) 0.091(6) Uani 1 1 d . . . . .
H01A H 0.348665 0.850682 0.078002 0.136 Uiso 1 1 calc R U . . .
H01B H 0.411121 0.956867 0.100015 0.136 Uiso 1 1 calc R U . . .
H01C H 0.202834 0.868372 0.105740 0.136 Uiso 1 1 calc R U . . .
C36 C 0.100(4) -0.0940(17) 0.5631(4) 0.111(8) Uani 1 1 d . . . . .
H36A H 0.086503 -0.152769 0.547510 0.166 Uiso 1 1 calc R U . . .
H36B H 0.003847 -0.118067 0.578415 0.166 Uiso 1 1 calc R U . . .
H36C H 0.257673 -0.086135 0.569477 0.166 Uiso 1 1 calc R U . . .
C32B C 0.385(4) 0.2511(16) 0.3965(4) 0.121(6) Uani 1 1 d . U . . .
H32A H 0.351458 0.169750 0.390074 0.182 Uiso 1 1 calc R U . . .
H32B H 0.360059 0.260210 0.416634 0.182 Uiso 1 1 calc R U . . .
H32C H 0.542056 0.272787 0.392369 0.182 Uiso 1 1 calc R U . . .
C20B C -0.635(4) 0.812(2) -0.0356(5) 0.114(7) Uani 1 1 d . . . . .
H20B H -0.727639 0.757012 -0.026388 0.137 Uiso 0.54(4) 1 calc R U P C 1
H20A H -0.565881 0.747769 -0.044821 0.137 Uiso 0.46(4) 1 calc R U P C 2
C16B C 0.006(5) 0.698(2) 0.0344(6) 0.051(8) Uani 0.47(3) 1 d . . P A 1
C026 C 0.144(5) 0.637(2) 0.0521(4) 0.049(7) Uani 0.48(3) 1 d . . P A 1
H026 H 0.287437 0.674551 0.060092 0.058 Uiso 0.48(3) 1 calc R U P A 1
C21B C -0.715(7) 0.928(3) -0.0483(6) 0.189(13) Uani 1 1 d . U . . .
H21B H -0.604158 0.961347 -0.060062 0.227 Uiso 0.71(8) 1 calc R U P D 1
H21A H -0.661658 0.933740 -0.067723 0.227 Uiso 0.29(8) 1 calc R U P D 2
H21C H -0.654718 0.997602 -0.037056 0.227 Uiso 0.29(8) 1 calc R U P D 2
C19B C -0.413(6) 0.805(3) -0.0400(8) 0.087(12) Uani 0.54(4) 1 d . . P C 1
H19B H -0.318673 0.856664 -0.050002 0.105 Uiso 0.54(4) 1 calc R U P C 1
C18B C -0.343(6) 0.691(3) -0.0250(6) 0.070(10) Uiso 0.49(3) 1 d . . P C 1
H18A H -0.190871 0.668074 -0.031192 0.084 Uiso 0.49(3) 1 calc R U P C 1
H18B H -0.452171 0.625235 -0.029612 0.084 Uiso 0.49(3) 1 calc R U P C 1
C37 C -0.881(13) 0.986(6) -0.0469(10) 0.189(13) Uani 0.71(8) 1 d . U P D 1
H37A H -1.004964 0.961915 -0.035769 0.227 Uiso 0.71(8) 1 calc R U P D 1
H37B H -0.887913 1.054488 -0.056918 0.227 Uiso 0.71(8) 1 calc R U P D 1
C6A C -0.684(6) 0.826(3) -0.0104(8) 0.080(14) Uani 0.46(4) 1 d . . P C 2
H6A H -0.761156 0.890036 -0.002265 0.096 Uiso 0.46(4) 1 calc R U P C 2
C22B C -1.02(3) 0.921(14) -0.048(2) 0.189(13) Uani 0.29(8) 1 d . U P D 2
H22A H -1.072690 1.000330 -0.045247 0.283 Uiso 0.29(8) 1 calc R U P D 2
H22B H -1.068637 0.875874 -0.031856 0.283 Uiso 0.29(8) 1 calc R U P D 2
H22C H -1.076665 0.883717 -0.065046 0.283 Uiso 0.29(8) 1 calc R U P D 2
C39 C -0.098(5) 0.634(3) 0.0712(5) 0.062(11) Uani 0.51(4) 1 d . . P A 1
C40 C -0.222(5) 0.690(3) 0.0512(7) 0.073(4) Uani 0.53(3) 1 d . U P A 1
C1A C -0.198(5) 0.526(3) 0.0667(6) 0.066(11) Uani 0.49(4) 1 d . . P A 2
H1A H -0.270010 0.459831 0.076802 0.079 Uiso 0.49(4) 1 calc R U P A 2
C10A C -0.329(5) 0.584(3) 0.0478(5) 0.053(8) Uani 0.47(3) 1 d . . P A 2
C0 C 0.004(4) 0.490(2) 0.0345(5) 0.053(7) Uani 0.52(3) 1 d . . P A 2
H0 H 0.039225 0.406720 0.030275 0.063 Uiso 0.52(3) 1 calc R U P A 2
C41 C -0.107(4) 0.547(2) 0.0143(6) 0.060(8) Uani 0.53(3) 1 d . . P A 2
C8A C -0.583(6) 0.703(5) 0.0082(9) 0.12(2) Uani 0.51(3) 1 d . . P C 2
H8AA H -0.641298 0.702910 0.027455 0.149 Uiso 0.51(3) 1 calc R U P C 2
H8AB H -0.626649 0.627421 -0.001783 0.149 Uiso 0.51(3) 1 calc R U P C 2

loop_
_atom_site_aniso_label
_atom_site_aniso_U_11
_atom_site_aniso_U_22
_atom_site_aniso_U_33
_atom_site_aniso_U_23
_atom_site_aniso_U_13
_atom_site_aniso_U_12
I1 0.0409(4) 0.0363(3) 0.0456(4) 0.0010(3) -0.0009(3) -0.0045(3)
I002 0.0509(5) 0.0369(3) 0.0497(4) 0.0004(3) 0.0071(3) 0.0070(3)
O1 0.037(4) 0.041(4) 0.040(4) -0.002(3) -0.003(3) 0.001(3)
O004 0.038(4) 0.037(4) 0.042(4) -0.002(3) 0.001(3) -0.010(3)
O2 0.071(7) 0.053(5) 0.059(5) 0.006(4) 0.021(5) -0.005(5)
N1 0.034(5) 0.045(5) 0.037(4) -0.007(4) 0.003(4) 0.005(4)
C15 0.022(5) 0.031(4) 0.046(5) -0.005(4) 0.001(4) 0.007(4)
C9 0.033(6) 0.026(4) 0.047(6) -0.004(4) 0.011(4) -0.005(4)
C19 0.028(5) 0.030(4) 0.040(5) 0.001(4) 0.003(4) 0.003(4)
C18 0.037(6) 0.023(4) 0.045(5) -0.001(4) 0.007(4) 0.010(4)
C14 0.024(5) 0.028(4) 0.042(5) 0.000(4) 0.009(4) -0.001(4)
C17 0.037(6) 0.027(4) 0.035(5) -0.002(4) -0.003(4) -0.001(4)
N00D 0.059(7) 0.065(6) 0.036(5) -0.009(4) 0.000(5) 0.008(5)
C24B 0.031(6) 0.030(4) 0.040(5) -0.002(4) 0.002(4) -0.010(4)
C25B 0.039(6) 0.026(4) 0.043(5) 0.003(4) -0.001(4) -0.004(4)
C00G 0.033(6) 0.023(4) 0.038(5) -0.001(3) -0.003(4) 0.000(4)
C13 0.029(6) 0.036(5) 0.051(6) -0.006(4) 0.003(5) -0.002(4)
C4 0.042(6) 0.022(4) 0.043(5) -0.003(4) 0.010(4) 0.014(4)
C5 0.042(7) 0.038(5) 0.041(6) -0.007(4) 0.005(5) -0.001(5)
C16 0.036(6) 0.025(4) 0.051(6) -0.002(4) 0.001(5) 0.003(4)
C23B 0.032(6) 0.023(4) 0.038(5) -0.002(4) -0.001(4) -0.003(4)
C20 0.031(6) 0.038(5) 0.041(5) 0.002(4) -0.001(4) 0.009(4)
O00N 0.074(8) 0.100(8) 0.081(7) 0.022(6) -0.010(6) 0.028(6)
C3 0.023(5) 0.040(5) 0.036(5) -0.006(4) -0.001(4) 0.010(4)
C3B 0.043(7) 0.029(5) 0.042(6) -0.003(4) 0.009(5) -0.015(4)
C29 0.057(8) 0.055(7) 0.043(6) -0.009(5) 0.014(6) -0.024(6)
C21 0.063(8) 0.037(5) 0.042(6) -0.006(4) -0.002(5) -0.008(5)
C00S 0.029(6) 0.025(4) 0.055(6) -0.009(4) -0.004(4) 0.005(4)
C24 0.053(8) 0.053(6) 0.032(5) 0.001(5) -0.001(5) -0.004(6)
C26B 0.037(6) 0.027(4) 0.045(6) 0.002(4) 0.008(4) -0.001(4)
C1 0.035(6) 0.049(6) 0.039(5) 0.000(5) 0.002(4) 0.000(5)
C2 0.039(6) 0.025(4) 0.043(5) 0.001(4) -0.002(4) -0.007(4)
C4B 0.033(3) 0.025(2) 0.035(3) -0.0016(18) 0.0007(18) -0.0034(18)
C27B 0.043(6) 0.021(4) 0.048(6) -0.006(4) -0.006(5) -0.010(4)
C1B 0.033(6) 0.039(5) 0.043(6) -0.001(4) -0.002(4) 0.002(4)
C9B 0.038(6) 0.032(5) 0.060(7) -0.002(5) 0.008(5) 0.002(4)
C8 0.034(6) 0.037(5) 0.056(7) -0.013(5) 0.002(5) 0.008(5)
C12 0.047(7) 0.038(5) 0.052(6) 0.004(5) 0.002(5) -0.005(5)
C7 0.042(7) 0.048(6) 0.051(7) -0.011(5) -0.007(5) -0.008(5)
C25 0.044(7) 0.054(7) 0.046(6) -0.007(5) 0.004(5) -0.008(6)
C2B 0.058(8) 0.050(6) 0.041(6) -0.004(5) 0.010(5) 0.002(6)
C28B 0.036(6) 0.038(5) 0.042(6) -0.001(4) -0.003(4) 0.004(5)
C10 0.034(6) 0.023(4) 0.070(7) -0.008(4) 0.006(5) -0.006(4)
C22 0.046(7) 0.071(8) 0.041(6) 0.007(6) -0.007(5) 0.003(6)
C6 0.038(6) 0.046(6) 0.045(6) -0.004(5) -0.007(5) -0.003(5)
C5B 0.048(7) 0.045(6) 0.049(6) -0.015(5) -0.001(5) 0.005(5)
C10B 0.044(7) 0.027(5) 0.078(8) 0.004(5) 0.009(6) -0.005(5)
C8B 0.036(7) 0.049(6) 0.067(8) -0.012(6) -0.011(6) -0.009(5)
C29B 0.032(3) 0.030(2) 0.034(3) 0.0021(18) 0.0017(18) 0.0087(18)
C32 0.074(10) 0.055(7) 0.056(7) -0.001(6) 0.010(7) -0.020(7)
C30 0.055(8) 0.062(8) 0.058(8) -0.001(6) 0.014(6) -0.014(7)
C12B 0.047(8) 0.044(6) 0.072(9) -0.009(6) 0.000(6) 0.007(6)
C30B 0.058(8) 0.026(5) 0.066(8) -0.002(5) 0.001(6) 0.003(5)
C6B 0.060(9) 0.068(8) 0.041(6) -0.011(6) 0.005(6) 0.012(7)
C7B 0.047(8) 0.069(8) 0.051(7) -0.019(6) 0.000(6) 0.006(6)
C13B 0.073(10) 0.054(7) 0.045(7) 0.004(5) 0.010(6) -0.001(7)
C11B 0.046(7) 0.031(5) 0.078(9) 0.005(5) 0.000(6) 0.007(5)
C31 0.074(10) 0.052(7) 0.046(7) 0.004(5) 0.004(6) 0.000(7)
C28 0.054(9) 0.076(9) 0.055(7) 0.013(7) 0.010(6) 0.001(7)
C26 0.048(8) 0.060(7) 0.040(6) -0.002(5) 0.004(5) -0.015(6)
C14B 0.073(10) 0.065(8) 0.057(8) 0.013(6) 0.014(7) 0.023(7)
C11 0.045(8) 0.039(6) 0.077(9) 0.002(6) 0.013(6) -0.008(5)
C15B 0.064(10) 0.069(9) 0.069(9) 0.023(7) 0.001(7) 0.004(8)
C27 0.042(8) 0.078(9) 0.060(8) 0.012(7) 0.006(6) 0.006(7)
C23 0.067(10) 0.107(12) 0.043(7) 0.000(7) -0.002(6) 0.024(9)
C34 0.115(14) 0.055(8) 0.053(8) 0.003(6) 0.012(8) -0.009(9)
C33 0.093(12) 0.055(8) 0.059(8) -0.003(6) 0.010(8) -0.016(8)
C35 0.155(19) 0.055(8) 0.073(10) 0.009(7) 0.041(11) -0.009(10)
C17B 0.068(9) 0.074(9) 0.080(8) 0.014(8) -0.010(8) 0.005(7)
C31B 0.203(19) 0.059(7) 0.094(10) -0.020(7) -0.064(10) 0.025(9)
C01Z 0.093(13) 0.125(15) 0.059(9) 0.014(9) -0.014(9) 0.047(12)
C36 0.17(2) 0.074(12) 0.085(12) 0.023(10) 0.003(13) -0.020(13)
C32B 0.204(19) 0.062(7) 0.095(10) -0.021(7) -0.061(10) 0.025(9)
C20B 0.11(2) 0.14(2) 0.103(17) 0.023(15) 0.003(14) 0.018(15)
C16B 0.046(17) 0.054(15) 0.052(15) 0.008(12) -0.011(12) -0.011(12)
C026 0.057(17) 0.062(15) 0.026(11) 0.005(10) -0.007(10) -0.005(13)
C21B 0.32(4) 0.122(19) 0.132(15) 0.016(15) -0.10(2) 0.07(2)
C19B 0.07(2) 0.09(2) 0.11(3) 0.013(19) -0.006(19) 0.010(18)
C37 0.32(4) 0.123(19) 0.132(15) 0.016(15) -0.10(2) 0.07(2)
C6A 0.06(2) 0.09(3) 0.09(3) -0.03(2) -0.003(18) 0.032(19)
C22B 0.32(4) 0.12(2) 0.132(15) 0.016(16) -0.10(2) 0.07(2)
C39 0.060(19) 0.09(2) 0.039(13) -0.011(12) -0.010(11) 0.036(17)
C40 0.068(9) 0.074(9) 0.079(9) 0.014(8) -0.010(8) 0.005(7)
C1A 0.05(2) 0.09(3) 0.053(16) 0.023(16) -0.001(13) 0.018(17)
C10A 0.050(17) 0.067(18) 0.041(14) 0.018(12) -0.011(11) -0.001(13)
C0 0.053(16) 0.066(15) 0.037(12) -0.005(10) -0.006(10) 0.001(12)
C41 0.051(16) 0.061(15) 0.065(16) -0.020(12) -0.005(12) 0.008(12)
C8A 0.05(2) 0.22(5) 0.12(3) 0.11(3) -0.023(19) 0.00(2)

loop_
_atom_type_symbol
_atom_type_description
_atom_type_scat_dispersion_real
_atom_type_scat_dispersion_imag
_atom_type_scat_source
C C 0.0181 0.0091 'International Tables Vol C Tables 4.2.6.8 and 6.1.1.4'
H H 0.0000 0.0000 'International Tables Vol C Tables 4.2.6.8 and 6.1.1.4'
I I -0.3257 6.8362 'International Tables Vol C Tables 4.2.6.8 and 6.1.1.4'
N N 0.0311 0.0180 'International Tables Vol C Tables 4.2.6.8 and 6.1.1.4'
O O 0.0492 0.0322 'International Tables Vol C Tables 4.2.6.8 and 6.1.1.4'

loop_
_geom_angle_atom_site_label_1
_geom_angle_atom_site_label_2
_geom_angle_atom_site_label_3
_geom_angle
_geom_angle_site_symmetry_1
_geom_angle_site_symmetry_3
_geom_angle_publ_flag
C17 O1 C20 117.2(8) . . ?
C00G O004 C28B 116.6(7) . . ?
C29 O2 C32 116.9(11) . . ?
C1 N1 C5 118.2(9) . . ?
C14 C15 H15 119.9 . . ?
C16 C15 H15 119.9 . . ?
C16 C15 C14 120.2(9) . . ?
C13 C9 C4 124.4(10) . . ?
C13 C9 C8 116.2(9) . . ?
C8 C9 C4 119.2(10) . . ?
C18 C19 H19 118.7 . . ?
C14 C19 H19 118.7 . . ?
C14 C19 C18 122.6(10) . . ?
C19 C18 H18 120.4 . . ?
C19 C18 C17 119.2(9) . . ?
C17 C18 H18 120.4 . . ?
C15 C14 C3 121.5(9) . . ?
C19 C14 C15 117.6(9) . . ?
C19 C14 C3 120.7(9) . . ?
O1 C17 C18 115.2(9) . . ?
O1 C17 C16 125.7(10) . . ?
C16 C17 C18 119.0(9) . . ?
C2B N00D C5B 117.9(10) . . ?
C25B C24B H24B 119.5 . . ?
C23B C24B H24B 119.5 . . ?
C23B C24B C25B 121.0(9) . . ?
C24B C25B H25B 120.0 . . ?
C00G C25B C24B 120.1(9) . . ?
C00G C25B H25B 120.0 . . ?
O004 C00G C25B 117.0(8) . . ?
O004 C00G C26B 124.0(9) . . ?
C25B C00G C26B 119.0(9) . . ?
C9 C13 H13 118.3 . . ?
C12 C13 C9 123.4(10) . . ?
C12 C13 H13 118.3 . . ?
C5 C4 C9 116.9(10) . . ?
C5 C4 C3 117.5(9) . . ?
C3 C4 C9 125.6(9) . . ?
N1 C5 C4 123.5(10) . . ?
N1 C5 C6 115.5(10) . . ?
C4 C5 C6 121.1(10) . . ?
C15 C16 H16 119.3 . . ?
C17 C16 C15 121.4(10) . . ?
C17 C16 H16 119.3 . . ?
C24B C23B C3B 122.3(9) . . ?
C27B C23B C24B 117.4(9) . . ?
C27B C23B C3B 120.2(9) . . ?
O1 C20 H20C 109.8 . . ?
O1 C20 H20D 109.8 . . ?
O1 C20 C21 109.3(9) . . ?
H20C C20 H20D 108.3 . . ?
C21 C20 H20C 109.8 . . ?
C21 C20 H20D 109.8 . . ?
C17B O00N C18B 121.8(17) . . ?
C17B O00N C8A 112.0(18) . . ?
C4 C3 C14 123.3(9) . . ?
C2 C3 C14 120.2(9) . . ?
C2 C3 C4 116.4(9) . . ?
C4B C3B C23B 121.9(10) . . ?
C1B C3B C23B 119.4(10) . . ?
C1B C3B C4B 118.7(9) . . ?
O2 C29 C30 115.8(12) . . ?
C28 C29 O2 124.6(14) . . ?
C28 C29 C30 119.6(12) . . ?
C20 C21 H21D 109.0 . . ?
C20 C21 H21E 109.0 . . ?
H21D C21 H21E 107.8 . . ?
C22 C21 C20 113.1(10) . . ?
C22 C21 H21D 109.0 . . ?
C22 C21 H21E 109.0 . . ?
C4B C00S C8B 120.3(11) . . ?
C9B C00S C4B 124.1(10) . . ?
C9B C00S C8B 115.6(10) . . ?
C25 C24 C1 175.2(12) . . ?
C00G C26B H26B 120.1 . . ?
C27B C26B C00G 119.9(10) . . ?
C27B C26B H26B 120.1 . . ?
N1 C1 C24 117.0(10) . . ?
N1 C1 C2 121.7(10) . . ?
C2 C1 C24 121.3(10) . . ?
C3 C2 I1 121.0(7) . . ?
C3 C2 C1 121.7(9) . . ?
C1 C2 I1 117.2(7) . . ?
C00S C4B C3B 127.6(9) . . ?
C00S C4B C5B 118.1(10) . . ?
C5B C4B C3B 113.8(9) . . ?
C23B C27B C26B 122.5(9) . . ?
C23B C27B H27B 118.7 . . ?
C26B C27B H27B 118.7 . . ?
C3B C1B I002 120.9(8) . . ?
C3B C1B C2B 121.7(11) . . ?
C2B C1B I002 117.4(8) . . ?
C00S C9B H9B 119.0 . . ?
C10B C9B C00S 122.0(11) . . ?
C10B C9B H9B 119.0 . . ?
C9 C8 C7 119.8(10) . . ?
C10 C8 C9 119.4(11) . . ?
C10 C8 C7 120.7(10) . . ?
C13 C12 H12 120.1 . . ?
C13 C12 C11 119.8(11) . . ?
C11 C12 H12 120.1 . . ?
C8 C7 H7 119.5 . . ?
C6 C7 C8 121.0(11) . . ?
C6 C7 H7 119.5 . . ?
C24 C25 C26 175.9(15) . . ?
N00D C2B C1B 121.4(12) . . ?
N00D C2B C13B 116.1(11) . . ?
C1B C2B C13B 122.5(12) . . ?
O004 C28B H28A 110.1 . . ?
O004 C28B H28B 110.1 . . ?
O004 C28B C29B 108.1(8) . . ?
H28A C28B H28B 108.4 . . ?
C29B C28B H28A 110.1 . . ?
C29B C28B H28B 110.1 . . ?
C8 C10 H10 118.7 . . ?
C11 C10 C8 122.7(11) . . ?
C11 C10 H10 118.7 . . ?
C21 C22 H22D 108.8 . . ?
C21 C22 H22E 108.8 . . ?
C21 C22 C23 113.9(12) . . ?
H22D C22 H22E 107.7 . . ?
C23 C22 H22D 108.8 . . ?
C23 C22 H22E 108.8 . . ?
C5 C6 H6 119.4 . . ?
C7 C6 C5 121.1(11) . . ?
C7 C6 H6 119.4 . . ?
N00D C5B C4B 124.8(11) . . ?
N00D C5B C6B 114.4(11) . . ?
C6B C5B C4B 120.7(11) . . ?
C9B C10B H10B 120.0 . . ?
C9B C10B C11B 120.0(12) . . ?
C11B C10B H10B 120.0 . . ?
C12B C8B C00S 120.9(12) . . ?
C12B C8B C7B 119.7(13) . . ?
C7B C8B C00S 119.4(12) . . ?
C28B C29B H29A 109.4 . . ?
C28B C29B H29B 109.4 . . ?
H29A C29B H29B 108.0 . . ?
C30B C29B C28B 111.3(9) . . ?
C30B C29B H29A 109.4 . . ?
C30B C29B H29B 109.4 . . ?
O2 C32 H32D 110.1 . . ?
O2 C32 H32E 110.1 . . ?
O2 C32 C33 108.2(13) . . ?
H32D C32 H32E 108.4 . . ?
C33 C32 H32D 110.1 . . ?
C33 C32 H32E 110.1 . . ?
C29 C30 H30 120.3 . . ?
C31 C30 C29 119.3(13) . . ?
C31 C30 H30 120.3 . . ?
C8B C12B H12B 119.6 . . ?
C11B C12B C8B 120.9(12) . . ?
C11B C12B H12B 119.6 . . ?
C29B C30B H30A 109.4 . . ?
C29B C30B H30B 109.4 . . ?
C29B C30B C31B 111.3(11) . . ?
H30A C30B H30B 108.0 . . ?
C31B C30B H30A 109.4 . . ?
C31B C30B H30B 109.4 . . ?
C5B C6B H6B 120.3 . . ?
C7B C6B C5B 119.5(12) . . ?
C7B C6B H6B 120.3 . . ?
C8B C7B H7B 119.2 . . ?
C6B C7B C8B 121.7(12) . . ?
C6B C7B H7B 119.2 . . ?
C14B C13B C2B 178.5(15) . . ?
C10B C11B H11B 119.8 . . ?
C12B C11B C10B 120.4(12) . . ?
C12B C11B H11B 119.8 . . ?
C30 C31 H31 119.5 . . ?
C30 C31 C26 121.0(13) . . ?
C26 C31 H31 119.5 . . ?
C29 C28 H28 119.5 . . ?
C29 C28 C27 120.9(14) . . ?
C27 C28 H28 119.5 . . ?
C31 C26 C25 119.9(13) . . ?
C27 C26 C25 122.0(13) . . ?
C27 C26 C31 118.1(11) . . ?
C13B C14B C15B 176.3(16) . . ?
C12 C11 H11 120.8 . . ?
C10 C11 C12 118.3(11) . . ?
C10 C11 H11 120.8 . . ?
C14B C15B H15B 111.2 . . ?
C14B C15B H15A 109.8 . . ?
C14B C15B C026 115.4(16) . . ?
C14B C15B C0 119.4(16) . . ?
C026 C15B H15B 111.2 . . ?
C39 C15B C14B 128.4(17) . . ?
C39 C15B H15B 111.2 . . ?
C39 C15B C026 74(2) . . ?
C1A C15B C14B 120.0(17) . . ?
C1A C15B H15A 109.8 . . ?
C1A C15B C0 85.9(19) . . ?
C0 C15B H15A 109.8 . . ?
C28 C27 H27 119.5 . . ?
C26 C27 C28 121.0(13) . . ?
C26 C27 H27 119.5 . . ?
C22 C23 H23A 109.0 . . ?
C22 C23 H23B 109.0 . . ?
C22 C23 C01Z 112.7(13) . . ?
H23A C23 H23B 107.8 . . ?
C01Z C23 H23A 109.0 . . ?
C01Z C23 H23B 109.0 . . ?
H34A C34 H34B 107.5 . . ?
C33 C34 H34A 108.5 . . ?
C33 C34 H34B 108.5 . . ?
C35 C34 H34A 108.5 . . ?
C35 C34 H34B 108.5 . . ?
C35 C34 C33 115.2(15) . . ?
C32 C33 C34 111.3(14) . . ?
C32 C33 H33A 109.4 . . ?
C32 C33 H33B 109.4 . . ?
C34 C33 H33A 109.4 . . ?
C34 C33 H33B 109.4 . . ?
H33A C33 H33B 108.0 . . ?
C34 C35 H35A 108.6 . . ?
C34 C35 H35B 108.6 . . ?
H35A C35 H35B 107.6 . . ?
C36 C35 C34 114.4(18) . . ?
C36 C35 H35A 108.6 . . ?
C36 C35 H35B 108.6 . . ?
O00N C17B H17B 107.1 . . ?
O00N C17B C16B 116.2(17) . . ?
O00N C17B C10A 128.9(18) . . ?
O00N C17B C41 116.6(17) . . ?
C40 C17B O00N 120(2) . . ?
C40 C17B C16B 71(2) . . ?
C10A C17B H17B 107.1 . . ?
C10A C17B C41 87.5(19) . . ?
C41 C17B H17B 107.1 . . ?
C30B C31B H31A 108.7 . . ?
C30B C31B H31B 108.7 . . ?
H31A C31B H31B 107.6 . . ?
C32B C31B C30B 114.0(18) . . ?
C32B C31B H31A 108.8 . . ?
C32B C31B H31B 108.7 . . ?
C23 C01Z H01A 109.5 . . ?
C23 C01Z H01B 109.5 . . ?
C23 C01Z H01C 109.5 . . ?
H01A C01Z H01B 109.5 . . ?
H01A C01Z H01C 109.5 . . ?
H01B C01Z H01C 109.5 . . ?
C35 C36 H36A 109.5 . . ?
C35 C36 H36B 109.5 . . ?
C35 C36 H36C 109.5 . . ?
H36A C36 H36B 109.5 . . ?
H36A C36 H36C 109.5 . . ?
H36B C36 H36C 109.5 . . ?
C31B C32B H32A 109.5 . . ?
C31B C32B H32B 109.5 . . ?
C31B C32B H32C 109.5 . . ?
H32A C32B H32B 109.5 . . ?
H32A C32B H32C 109.5 . . ?
H32B C32B H32C 109.5 . . ?
C21B C20B H20B 125.9 . . ?
C21B C20B H20A 128.6 . . ?
C19B C20B H20B 125.9 . . ?
C19B C20B C21B 108(3) . . ?
C6A C20B H20A 128.6 . . ?
C6A C20B C21B 103(3) . . ?
C17B C16B C39 79.6(16) . . ?
C17B C16B C40 45.9(15) . . ?
C026 C16B C17B 123(2) . . ?
C026 C16B C39 56.1(16) . . ?
C026 C16B C40 100(2) . . ?
C40 C16B C39 43.5(15) . . ?
C15B C026 H026 120.7 . . ?
C15B C026 C39 49.0(15) . . ?
C16B C026 C15B 114(2) . . ?
C16B C026 H026 120.7 . . ?
C16B C026 C39 81(2) . . ?
C39 C026 H026 120.7 . . ?
C20B C21B H21B 111.8 . . ?
C20B C21B H21A 110.5 . . ?
C20B C21B H21C 110.5 . . ?
C20B C21B C22B 107(5) . . ?
H21A C21B H21C 108.7 . . ?
C37 C21B C20B 137(5) . . ?
C37 C21B H21B 111.7 . . ?
C22B C21B H21A 110.4 . . ?
C22B C21B H21C 110.2 . . ?
C20B C19B H19B 127.4 . . ?
C20B C19B C18B 105(3) . . ?
C18B C19B H19B 127.4 . . ?
O00N C18B H18A 110.5 . . ?
O00N C18B H18B 110.5 . . ?
C19B C18B O00N 106(2) . . ?
C19B C18B H18A 110.5 . . ?
C19B C18B H18B 110.5 . . ?
H18A C18B H18B 108.7 . . ?
C21B C37 H37A 119.9 . . ?
C21B C37 H37B 120.1 . . ?
H37A C37 H37B 120.0 . . ?
C20B C6A H6A 125.7 . . ?
C20B C6A C8A 109(3) . . ?
C8A C6A H6A 125.7 . . ?
C21B C22B H22A 114.8 . . ?
C21B C22B H22B 114.6 . . ?
C21B C22B H22C 114.1 . . ?
H22A C22B H22B 103.9 . . ?
H22A C22B H22C 104.1 . . ?
H22B C22B H22C 104.0 . . ?
C15B C39 C16B 90.1(18) . . ?
C15B C39 C026 57.3(15) . . ?
C15B C39 C40 126(2) . . ?
C026 C39 C16B 43.0(13) . . ?
C40 C39 C16B 50.7(18) . . ?
C40 C39 C026 94(2) . . ?
C17B C40 C16B 63(2) . . ?
C17B C40 C39 123(3) . . ?
C39 C40 C16B 86(2) . . ?
C15B C1A H1A 119.4 . . ?
C15B C1A C10A 119(3) . . ?
C15B C1A C0 52.7(14) . . ?
C10A C1A H1A 119.4 . . ?
C10A C1A C0 86(2) . . ?
C0 C1A H1A 119.4 . . ?
C1A C10A C17B 123(3) . . ?
C15B C0 C1A 41.4(12) . . ?
C15B C0 H0 117.7 . . ?
C1A C0 H0 117.7 . . ?
C41 C0 C15B 123(2) . . ?
C41 C0 C1A 99(2) . . ?
C41 C0 H0 117.7 . . ?
C0 C41 C17B 112(2) . . ?
O00N C8A C6A 102(3) . . ?
O00N C8A H8AA 111.3 . . ?
O00N C8A H8AB 111.3 . . ?
C6A C8A H8AA 111.3 . . ?
C6A C8A H8AB 111.3 . . ?
H8AA C8A H8AB 109.2 . . ?

loop_
_geom_bond_atom_site_label_1
_geom_bond_atom_site_label_2
_geom_bond_distance
_geom_bond_site_symmetry_2
_geom_bond_publ_flag
I1 C2 2.092(10) . ?
I002 C1B 2.113(11) . ?
O1 C17 1.356(12) . ?
O1 C20 1.433(12) . ?
O004 C00G 1.357(12) . ?
O004 C28B 1.462(13) . ?
O2 C29 1.360(14) . ?
O2 C32 1.429(17) . ?
N1 C5 1.350(14) . ?
N1 C1 1.326(14) . ?
C15 H15 0.9300 . ?
C15 C14 1.409(14) . ?
C15 C16 1.396(14) . ?
C9 C13 1.414(15) . ?
C9 C4 1.472(14) . ?
C9 C8 1.417(15) . ?
C19 H19 0.9300 . ?
C19 C18 1.389(14) . ?
C19 C14 1.375(13) . ?
C18 H18 0.9300 . ?
C18 C17 1.407(14) . ?
C14 C3 1.485(13) . ?
C17 C16 1.366(14) . ?
N00D C2B 1.331(16) . ?
N00D C5B 1.365(16) . ?
C24B H24B 0.9300 . ?
C24B C25B 1.403(14) . ?
C24B C23B 1.395(13) . ?
C25B H25B 0.9300 . ?
C25B C00G 1.389(14) . ?
C00G C26B 1.392(14) . ?
C13 H13 0.9300 . ?
C13 C12 1.364(15) . ?
C4 C5 1.419(15) . ?
C4 C3 1.434(15) . ?
C5 C6 1.422(15) . ?
C16 H16 0.9300 . ?
C23B C3B 1.494(14) . ?
C23B C27B 1.379(14) . ?
C20 H20C 0.9700 . ?
C20 H20D 0.9700 . ?
C20 C21 1.505(15) . ?
O00N C17B 1.361(18) . ?
O00N C18B 1.58(3) . ?
O00N C8A 1.41(3) . ?
C3 C2 1.376(14) . ?
C3B C4B 1.449(15) . ?
C3B C1B 1.376(15) . ?
C29 C30 1.41(2) . ?
C29 C28 1.358(19) . ?
C21 H21D 0.9700 . ?
C21 H21E 0.9700 . ?
C21 C22 1.499(17) . ?
C00S C4B 1.418(14) . ?
C00S C9B 1.404(16) . ?
C00S C8B 1.424(17) . ?
C24 C1 1.436(15) . ?
C24 C25 1.207(16) . ?
C26B H26B 0.9300 . ?
C26B C27B 1.382(15) . ?
C1 C2 1.419(14) . ?
C4B C5B 1.442(15) . ?
C27B H27B 0.9300 . ?
C1B C2B 1.406(15) . ?
C9B H9B 0.9300 . ?
C9B C10B 1.385(16) . ?
C8 C7 1.430(16) . ?
C8 C10 1.393(16) . ?
C12 H12 0.9300 . ?
C12 C11 1.395(17) . ?
C7 H7 0.9300 . ?
C7 C6 1.340(16) . ?
C25 C26 1.426(16) . ?
C2B C13B 1.432(19) . ?
C28B H28A 0.9700 . ?
C28B H28B 0.9700 . ?
C28B C29B 1.525(13) . ?
C10 H10 0.9300 . ?
C10 C11 1.379(18) . ?
C22 H22D 0.9700 . ?
C22 H22E 0.9700 . ?
C22 C23 1.504(17) . ?
C6 H6 0.9300 . ?
C5B C6B 1.420(17) . ?
C10B H10B 0.9300 . ?
C10B C11B 1.386(17) . ?
C8B C12B 1.405(18) . ?
C8B C7B 1.416(18) . ?
C29B H29A 0.9700 . ?
C29B H29B 0.9700 . ?
C29B C30B 1.513(15) . ?
C32 H32D 0.9700 . ?
C32 H32E 0.9700 . ?
C32 C33 1.501(18) . ?
C30 H30 0.9300 . ?
C30 C31 1.383(17) . ?
C12B H12B 0.9300 . ?
C12B C11B 1.331(18) . ?
C30B H30A 0.9700 . ?
C30B H30B 0.9700 . ?
C30B C31B 1.58(2) . ?
C6B H6B 0.9300 . ?
C6B C7B 1.374(19) . ?
C7B H7B 0.9300 . ?
C13B C14B 1.219(19) . ?
C11B H11B 0.9300 . ?
C31 H31 0.9300 . ?
C31 C26 1.406(19) . ?
C28 H28 0.9300 . ?
C28 C27 1.391(18) . ?
C26 C27 1.375(19) . ?
C14B C15B 1.414(19) . ?
C11 H11 0.9300 . ?
C15B H15B 0.9800 . ?
C15B H15A 0.9800 . ?
C15B C026 1.47(3) . ?
C15B C39 1.32(3) . ?
C15B C1A 1.30(3) . ?
C15B C0 1.56(3) . ?
C27 H27 0.9300 . ?
C23 H23A 0.9700 . ?
C23 H23B 0.9700 . ?
C23 C01Z 1.55(2) . ?
C34 H34A 0.9700 . ?
C34 H34B 0.9700 . ?
C34 C33 1.54(2) . ?
C34 C35 1.50(2) . ?
C33 H33A 0.9700 . ?
C33 H33B 0.9700 . ?
C35 H35A 0.9700 . ?
C35 H35B 0.9700 . ?
C35 C36 1.49(2) . ?
C17B H17B 0.9800 . ?
C17B C16B 1.47(3) . ?
C17B C40 1.18(3) . ?
C17B C10A 1.43(3) . ?
C17B C41 1.57(3) . ?
C31B H31A 0.9700 . ?
C31B H31B 0.9700 . ?
C31B C32B 1.39(2) . ?
C01Z H01A 0.9600 . ?
C01Z H01B 0.9600 . ?
C01Z H01C 0.9600 . ?
C36 H36A 0.9600 . ?
C36 H36B 0.9600 . ?
C36 H36C 0.9600 . ?
C32B H32A 0.9600 . ?
C32B H32B 0.9600 . ?
C32B H32C 0.9600 . ?
C20B H20B 0.9300 . ?
C20B H20A 0.9300 . ?
C20B C21B 1.56(3) . ?
C20B C19B 1.31(4) . ?
C20B C6A 1.22(4) . ?
C16B C026 1.38(4) . ?
C16B C39 2.00(4) . ?
C16B C40 1.55(4) . ?
C026 H026 0.9800 . ?
C026 C39 1.68(4) . ?
C21B H21B 0.9300 . ?
C21B H21A 0.9700 . ?
C21B H21C 0.9700 . ?
C21B C37 1.18(6) . ?
C21B C22B 1.76(17) . ?
C19B H19B 0.9300 . ?
C19B C18B 1.57(4) . ?
C18B H18A 0.9700 . ?
C18B H18B 0.9700 . ?
C37 H37A 0.9300 . ?
C37 H37B 0.9300 . ?
C6A H6A 0.9300 . ?
C6A C8A 1.80(5) . ?
C22B H22A 1.0228 . ?
C22B H22B 1.0217 . ?
C22B H22C 1.0194 . ?
C39 C40 1.38(4) . ?
C1A H1A 0.9800 . ?
C1A C10A 1.37(4) . ?
C1A C0 1.96(4) . ?
C0 H0 0.9800 . ?
C0 C41 1.35(4) . ?
C8A H8AA 0.9700 . ?
C8A H8AB 0.9700 . ?
